data_9015877
loop_
_publ_author_name
'Bezinge, A.'
'Yvon, K.'
'Muller, J.'
'Lengauer, W.'
'Ettmayer, P.'

_publ_section_title
;
 High-pressure high temperature experiments on delta-Mo N
 _cod_database_code 1009056
;
_journal_name_full 'Solid State Communications'
_journal_page_first 141
_journal_page_last 145
_journal_paper_doi 10.1016/0038-1098(87)91183-5
_journal_volume 63
_journal_year 1987
_chemical_formula_sum 'Mo4 N7'
_space_group_IT_number 186
_symmetry_space_group_name_Hall 'P 6c -2c'
_symmetry_space_group_name_H-M 'P 63 m c'
_cell_angle_alpha 90
_cell_angle_beta 90
_cell_angle_gamma 120
_cell_length_a 5.745
_cell_length_b 5.745
_cell_length_c 5.622
_cell_formula_units_Z 2
_cell_volume 160.695
_database_code_amcsd 0016917
_exptl_crystal_density_diffrn 9.958
_cod_duplicate_entry 1009056
_cod_database_code 9015877
_amcsd_formula_title 'Mo N'

loop_
_space_group_symop_operation_xyz
x,y,z
-x,-x+y,1/2+z
x-y,x,1/2+z
-y,-x,z
-y,x-y,z
x-y,-y,1/2+z
-x,-y,1/2+z
x,x-y,z
-x+y,-x,z
y,x,1/2+z
y,-x+y,1/2+z
-x+y,y,z

loop_
_atom_site_label
_atom_site_fract_x
_atom_site_fract_y
_atom_site_fract_z
Mo1 0.00000 0.00000 0.25000
Mo2 0.49000 0.51000 0.25000
N1 0.33333 0.66667 0.50000
N2 0.16667 0.83300 0.00000

loop_
_cod_related_entry_id
_cod_related_entry_database
_cod_related_entry_code
1 AMCSD 0016917
